data_1503605
loop_
_publ_author_name
'Andr\'e, Christophe'
'Legrand, Baptiste'
'Deng, Cheng'
'Didierjean, Claude'
'Pickaert, Guillaume'
'Martinez, Jean'
'Averlant-Petit, Marie Christine'
'Amblard, Muriel'
'Calmes, Monique'

_publ_section_title
;
 (S)-ABOC: A Rigid Bicyclic \b-Amino Acid as Turn Inducer.
;
_journal_issue 4
_journal_name_full 'Organic letters'
_journal_page_first 960
_journal_page_last 963
_journal_paper_doi 10.1021/ol203406v
_journal_volume 14
_journal_year 2012
_chemical_absolute_configuration syn
_chemical_compound_source 'synthesis as described'
_chemical_formula_moiety 'C14 H23 N1 O4'
_chemical_formula_sum 'C14 H23 N O4'
_chemical_formula_weight 269.33
_chemical_name_systematic
;
 ?
;
_space_group_IT_number 19
_symmetry_cell_setting orthorhombic
_symmetry_Int_Tables_number 19
_symmetry_space_group_name_Hall 'P 2ac 2ab'
_symmetry_space_group_name_H-M 'P 21 21 21'
_atom_sites_solution_hydrogens geom
_atom_sites_solution_primary direct
_atom_sites_solution_secondary difmap
_audit_creation_date 2011-09-06T08:25:02-00:00
_audit_creation_method 'WinGX routine CIF_UPDATE'
_cell_angle_alpha 90
_cell_angle_beta 90
_cell_angle_gamma 90
_cell_formula_units_Z 8
_cell_length_a 9.8150(10)
_cell_length_b 11.9720(10)
_cell_length_c 24.772(3)
_cell_measurement_temperature 100(2)
_cell_measurement_wavelength 0.71073
_cell_volume 2910.8(5)
_computing_publication_material 'WinGX publication routines (Farrugia, 1999)'
_computing_structure_refinement 'SHELXL-97 (Sheldrick, 1997)'
_diffrn_ambient_temperature 100(2)
_diffrn_measured_fraction_theta_full 0.993
_diffrn_measured_fraction_theta_max 0.993
_diffrn_radiation_monochromator graphite
_diffrn_radiation_probe x-ray
_diffrn_radiation_type MoK\a
_diffrn_radiation_wavelength 0.71073
_diffrn_reflns_av_R_equivalents 0.1028
_diffrn_reflns_av_unetI/netI 0.0979
_diffrn_reflns_limit_h_max 9
_diffrn_reflns_limit_h_min -12
_diffrn_reflns_limit_k_max 14
_diffrn_reflns_limit_k_min -14
_diffrn_reflns_limit_l_max 30
_diffrn_reflns_limit_l_min -30
_diffrn_reflns_number 14428
_diffrn_reflns_theta_full 26.37
_diffrn_reflns_theta_max 26.37
_diffrn_reflns_theta_min 3.4
_exptl_absorpt_coefficient_mu 0.089
_exptl_absorpt_correction_type none
_exptl_crystal_colour colourless
_exptl_crystal_density_diffrn 1.229
_exptl_crystal_density_method 'not measured'
_exptl_crystal_description prism
_exptl_crystal_F_000 1168
_exptl_crystal_size_max 0.2
_exptl_crystal_size_mid 0.1
_exptl_crystal_size_min 0.1
_refine_diff_density_max 0.268
_refine_diff_density_min -0.306
_refine_diff_density_rms 0.061
_refine_ls_extinction_method none
_refine_ls_goodness_of_fit_ref 1.017
_refine_ls_hydrogen_treatment mixed
_refine_ls_matrix_type full
_refine_ls_number_parameters 353
_refine_ls_number_reflns 3341
_refine_ls_number_restraints 0
_refine_ls_restrained_S_all 1.017
_refine_ls_R_factor_all 0.0956
_refine_ls_R_factor_gt 0.0502
_refine_ls_shift/su_max 0.008
_refine_ls_shift/su_mean 0.001
_refine_ls_structure_factor_coef Fsqd
_refine_ls_weighting_details 'calc w=1/[\s^2^(Fo^2^)+(0.0386P)^2^+0.0000P] where P=(Fo^2^+2Fc^2^)/3'
_refine_ls_weighting_scheme calc
_refine_ls_wR_factor_gt 0.0911
_refine_ls_wR_factor_ref 0.109
_reflns_number_gt 2263
_reflns_number_total 3341
_reflns_threshold_expression >2sigma(I)
_cod_data_source_file ol203406v_si_002.cif
_cod_data_source_block monoaboc
_cod_database_code 1503605

loop_
_symmetry_equiv_pos_as_xyz
'x, y, z'
'-x+1/2, -y, z+1/2'
'x+1/2, -y+1/2, -z'
'-x, y+1/2, -z+1/2'

loop_
_atom_site_label
_atom_site_type_symbol
_atom_site_fract_x
_atom_site_fract_y
_atom_site_fract_z
_atom_site_U_iso_or_equiv
_atom_site_adp_type
_atom_site_occupancy
_atom_site_symmetry_multiplicity
_atom_site_calc_flag
_atom_site_refinement_flags
O1 O 0.2542(2) -0.0215(2) 0.24542(10) 0.0194(6) Uani 1 1 d .
O2 O 0.2710(3) 0.0836(2) 0.16919(10) 0.0217(6) Uani 1 1 d .
O3 O 0.7006(3) -0.1064(2) 0.19554(10) 0.0227(6) Uani 1 1 d .
O4 O 0.4795(3) -0.1444(2) 0.18486(10) 0.0210(6) Uani 1 1 d .
H4 H 0.504 -0.1527 0.1526 0.031 Uiso 1 1 calc R
N1 N 0.4383(3) 0.0839(3) 0.23192(12) 0.0178(7) Uani 1 1 d .
H1 H 0.4766(17) 0.142(3) 0.2146(8) 0.021 Uiso 1 1 calc R
C1 C 0.1163(3) -0.0641(3) 0.23314(16) 0.0203(9) Uani 1 1 d .
C2 C 0.0915(4) -0.1399(3) 0.28131(17) 0.0312(11) Uani 1 1 d .
H2A H 0.1639 -0.196 0.2833 0.047 Uiso 1 1 calc R
H2B H 0.0032 -0.1773 0.2772 0.047 Uiso 1 1 calc R
H2C H 0.0912 -0.0952 0.3145 0.047 Uiso 1 1 calc R
C3 C 0.0189(4) 0.0340(3) 0.23345(16) 0.0239(9) Uani 1 1 d .
H3A H 0.0284 0.0751 0.2674 0.036 Uiso 1 1 calc R
H3B H -0.0748 0.0066 0.23 0.036 Uiso 1 1 calc R
H3C H 0.04 0.0837 0.2031 0.036 Uiso 1 1 calc R
C4 C 0.1161(4) -0.1282(3) 0.18105(16) 0.0263(10) Uani 1 1 d .
H4A H 0.1348 -0.0772 0.151 0.039 Uiso 1 1 calc R
H4B H 0.0268 -0.1632 0.1758 0.039 Uiso 1 1 calc R
H4C H 0.1866 -0.1862 0.1823 0.039 Uiso 1 1 calc R
C5 C 0.3177(4) 0.0493(3) 0.21262(16) 0.0207(9) Uani 1 1 d .
C6 C 0.5148(4) 0.0394(3) 0.27755(15) 0.0177(8) Uani 1 1 d .
C7 C 0.5487(4) -0.0872(3) 0.27150(14) 0.0162(8) Uani 1 1 d .
H7 H 0.466 -0.1313 0.2815 0.019 Uiso 1 1 calc R
C8 C 0.6633(4) -0.1152(3) 0.31201(15) 0.0218(9) Uani 1 1 d .
H8A H 0.6472 -0.1899 0.3279 0.026 Uiso 1 1 calc R
H8B H 0.7522 -0.1168 0.2931 0.026 Uiso 1 1 calc R
C9 C 0.6665(4) -0.0279(3) 0.35639(15) 0.0197(9) Uani 1 1 d .
H9 H 0.7252 -0.0538 0.3869 0.024 Uiso 1 1 calc R
C10 C 0.5219(4) -0.0053(3) 0.37641(16) 0.0242(10) Uani 1 1 d .
H10A H 0.5248 0.0412 0.4094 0.029 Uiso 1 1 calc R
H10B H 0.4761 -0.0767 0.3853 0.029 Uiso 1 1 calc R
C11 C 0.4427(4) 0.0558(3) 0.33184(15) 0.0220(9) Uani 1 1 d .
H11A H 0.3487 0.0261 0.3297 0.026 Uiso 1 1 calc R
H11B H 0.4373 0.1365 0.3404 0.026 Uiso 1 1 calc R
C12 C 0.6483(4) 0.1058(3) 0.27946(15) 0.0173(8) Uani 1 1 d .
H12A H 0.6286 0.1867 0.2768 0.021 Uiso 1 1 calc R
H12B H 0.7067 0.0845 0.2485 0.021 Uiso 1 1 calc R
C13 C 0.7232(4) 0.0812(3) 0.33262(16) 0.0228(9) Uani 1 1 d .
H13A H 0.7091 0.1434 0.3584 0.027 Uiso 1 1 calc R
H13B H 0.8221 0.0736 0.3259 0.027 Uiso 1 1 calc R
C14 C 0.5860(4) -0.1147(3) 0.21461(15) 0.0179(8) Uani 1 1 d .
O21 O 0.5516(3) -0.0685(2) 0.00751(10) 0.0199(6) Uani 1 1 d .
O22 O 0.5177(3) -0.1773(2) 0.08118(11) 0.0269(7) Uani 1 1 d .
O23 O 0.5843(3) 0.1966(2) 0.14667(10) 0.0216(6) Uani 1 1 d .
O24 O 0.4410(3) 0.1119(2) 0.08965(10) 0.0224(6) Uani 1 1 d .
H24 H 0.3919 0.1081 0.1174 0.034 Uiso 1 1 calc R
N21 N 0.6839(3) -0.0489(2) 0.07996(13) 0.0177(7) Uani 1 1 d .
H21 H 0.7130(14) -0.0773(13) 0.1084(13) 0.021 Uiso 1 1 calc R
C21 C 0.4360(4) -0.1169(3) -0.02284(16) 0.0248(10) Uani 1 1 d .
C22 C 0.4441(5) -0.0540(3) -0.07594(16) 0.0306(10) Uani 1 1 d .
H22A H 0.4345 0.0262 -0.0692 0.046 Uiso 1 1 calc R
H22B H 0.3707 -0.0792 -0.0999 0.046 Uiso 1 1 calc R
H22C H 0.5323 -0.0686 -0.0931 0.046 Uiso 1 1 calc R
C23 C 0.4573(6) -0.2400(4) -0.0317(2) 0.0484(14) Uani 1 1 d .
H23A H 0.5425 -0.2519 -0.0515 0.073 Uiso 1 1 calc R
H23B H 0.381 -0.2703 -0.0526 0.073 Uiso 1 1 calc R
H23C H 0.4622 -0.2781 0.0033 0.073 Uiso 1 1 calc R
C24 C 0.3040(4) -0.0907(5) 0.00553(19) 0.0451(13) Uani 1 1 d .
H24A H 0.2986 -0.1337 0.0391 0.068 Uiso 1 1 calc R
H24B H 0.2273 -0.1107 -0.0179 0.068 Uiso 1 1 calc R
H24C H 0.3002 -0.0107 0.0138 0.068 Uiso 1 1 calc R
C25 C 0.5787(4) -0.1028(3) 0.05758(15) 0.0187(8) Uani 1 1 d .
C26 C 0.7565(4) 0.0518(3) 0.06277(14) 0.0155(8) Uani 1 1 d .
C27 C 0.6594(4) 0.1541(3) 0.05661(15) 0.0167(8) Uani 1 1 d .
H27 H 0.6082 0.1465 0.0219 0.02 Uiso 1 1 calc R
C28 C 0.7489(4) 0.2603(3) 0.05378(17) 0.0232(9) Uani 1 1 d .
H28A H 0.7121 0.3119 0.0261 0.028 Uiso 1 1 calc R
H28B H 0.7472 0.2991 0.0891 0.028 Uiso 1 1 calc R
C29 C 0.8938(4) 0.2292(3) 0.03960(16) 0.0234(10) Uani 1 1 d .
H29 H 0.947 0.2978 0.0303 0.028 Uiso 1 1 calc R
C30 C 0.8902(4) 0.1499(3) -0.00871(16) 0.0249(10) Uani 1 1 d .
H30A H 0.9834 0.1393 -0.0231 0.03 Uiso 1 1 calc R
H30B H 0.8328 0.1819 -0.0377 0.03 Uiso 1 1 calc R
C31 C 0.8314(4) 0.0368(3) 0.00964(15) 0.0207(9) Uani 1 1 d .
H31A H 0.7679 0.0079 -0.0181 0.025 Uiso 1 1 calc R
H31B H 0.9061 -0.018 0.0142 0.025 Uiso 1 1 calc R
C32 C 0.8612(4) 0.0771(3) 0.10634(15) 0.0194(9) Uani 1 1 d .
H32A H 0.9142 0.0088 0.1145 0.023 Uiso 1 1 calc R
H32B H 0.8141 0.1007 0.1398 0.023 Uiso 1 1 calc R
C33 C 0.9585(4) 0.1704(3) 0.08770(16) 0.0252(9) Uani 1 1 d .
H33A H 0.9738 0.2243 0.1174 0.03 Uiso 1 1 calc R
H33B H 1.0476 0.1381 0.0772 0.03 Uiso 1 1 calc R
C34 C 0.5591(4) 0.1581(3) 0.10223(16) 0.0188(9) Uani 1 1 d .

loop_
_atom_site_aniso_label
_atom_site_aniso_U_11
_atom_site_aniso_U_22
_atom_site_aniso_U_33
_atom_site_aniso_U_23
_atom_site_aniso_U_13
_atom_site_aniso_U_12
O1 0.0090(13) 0.0260(14) 0.0232(15) 0.0085(12) 0.0005(12) -0.0024(11)
O2 0.0150(14) 0.0307(16) 0.0194(14) 0.0091(13) -0.0001(12) 0.0031(11)
O3 0.0196(16) 0.0298(16) 0.0188(14) 0.0006(13) 0.0037(12) -0.0002(12)
O4 0.0182(15) 0.0301(16) 0.0147(14) -0.0025(13) -0.0030(12) -0.0050(11)
N1 0.0115(17) 0.0192(17) 0.0228(18) 0.0061(14) 0.0006(14) -0.0028(13)
C1 0.009(2) 0.026(2) 0.025(2) 0.0018(19) -0.0021(16) -0.0012(16)
C2 0.021(2) 0.034(3) 0.039(3) 0.014(2) 0.000(2) -0.0062(18)
C3 0.014(2) 0.035(2) 0.023(2) -0.0021(19) 0.0001(17) 0.0025(17)
C4 0.021(2) 0.023(2) 0.035(3) 0.001(2) -0.0033(19) 0.0015(17)
C5 0.020(2) 0.019(2) 0.023(2) 0.0013(19) 0.0081(18) 0.0065(17)
C6 0.018(2) 0.019(2) 0.016(2) 0.0009(17) 0.0028(17) 0.0016(15)
C7 0.0130(19) 0.0179(19) 0.018(2) 0.0050(16) 0.0015(16) -0.0020(15)
C8 0.023(2) 0.024(2) 0.019(2) 0.0054(18) -0.0006(18) 0.0007(17)
C9 0.016(2) 0.028(2) 0.015(2) 0.0033(18) -0.0031(17) 0.0003(16)
C10 0.024(2) 0.030(2) 0.018(2) 0.0009(18) 0.0021(18) -0.0041(17)
C11 0.020(2) 0.023(2) 0.023(2) -0.0022(18) 0.0033(18) -0.0020(17)
C12 0.015(2) 0.0174(19) 0.019(2) -0.0004(18) 0.0018(16) -0.0024(15)
C13 0.021(2) 0.026(2) 0.021(2) 0.0017(19) 0.0022(18) -0.0038(16)
C14 0.019(2) 0.0128(19) 0.022(2) 0.0046(17) 0.0006(18) -0.0004(15)
O21 0.0245(16) 0.0203(15) 0.0149(13) -0.0016(12) -0.0039(12) -0.0059(12)
O22 0.0360(17) 0.0218(15) 0.0230(15) 0.0055(13) -0.0004(14) -0.0123(13)
O23 0.0218(15) 0.0228(15) 0.0202(15) -0.0032(12) 0.0048(12) -0.0013(11)
O24 0.0165(15) 0.0294(15) 0.0214(15) 0.0008(13) 0.0043(12) -0.0021(12)
N21 0.0199(17) 0.0176(17) 0.0158(17) 0.0001(15) -0.0013(14) -0.0027(13)
C21 0.025(2) 0.026(2) 0.024(2) -0.0024(18) -0.0059(18) -0.0105(18)
C22 0.036(3) 0.031(2) 0.025(2) 0.002(2) -0.009(2) -0.002(2)
C23 0.075(4) 0.024(2) 0.046(3) -0.006(2) -0.023(3) -0.009(3)
C24 0.026(3) 0.070(4) 0.039(3) 0.004(3) -0.005(2) -0.014(2)
C25 0.019(2) 0.017(2) 0.020(2) -0.0049(17) 0.0025(17) 0.0036(17)
C26 0.017(2) 0.0156(18) 0.0141(19) -0.0002(17) 0.0026(16) 0.0013(16)
C27 0.013(2) 0.020(2) 0.017(2) 0.0047(17) -0.0010(16) -0.0005(16)
C28 0.026(2) 0.018(2) 0.025(2) 0.0050(18) 0.0070(19) -0.0017(17)
C29 0.020(2) 0.023(2) 0.027(2) -0.0009(19) 0.0040(18) -0.0055(17)
C30 0.023(2) 0.030(2) 0.021(2) -0.0032(19) 0.0077(18) -0.0044(18)
C31 0.020(2) 0.023(2) 0.020(2) -0.0020(18) 0.0046(17) -0.0044(17)
C32 0.015(2) 0.021(2) 0.022(2) -0.0011(18) -0.0043(16) -0.0004(15)
C33 0.021(2) 0.029(2) 0.026(2) -0.0035(19) -0.0033(18) -0.0058(18)
C34 0.018(2) 0.0113(19) 0.027(2) 0.0033(17) 0.0018(17) 0.0037(16)

loop_
_atom_type_symbol
_atom_type_description
_atom_type_scat_dispersion_real
_atom_type_scat_dispersion_imag
_atom_type_scat_source
C C 0.0033 0 'International Tables Vol C Tables 4.2.6.8 and 6.1.1.4'
H H 0 0 'International Tables Vol C Tables 4.2.6.8 and 6.1.1.4'
N N 0.0061 0 'International Tables Vol C Tables 4.2.6.8 and 6.1.1.4'
O O 0.0106 0 'International Tables Vol C Tables 4.2.6.8 and 6.1.1.4'

loop_
_geom_angle_atom_site_label_1
_geom_angle_atom_site_label_2
_geom_angle_atom_site_label_3
_geom_angle
C5 O1 C1 121.6(3)
C5 N1 C6 128.1(3)
O1 C1 C4 110.8(3)
O1 C1 C3 108.0(3)
C4 C1 C3 113.6(3)
O1 C1 C2 101.0(3)
C4 C1 C2 111.7(3)
C3 C1 C2 111.0(3)
O2 C5 O1 124.6(4)
O2 C5 N1 122.2(4)
O1 C5 N1 113.1(3)
N1 C6 C11 113.3(3)
N1 C6 C12 105.9(3)
C11 C6 C12 107.5(3)
N1 C6 C7 113.0(3)
C11 C6 C7 107.9(3)
C12 C6 C7 108.9(3)
C14 C7 C8 112.8(3)
C14 C7 C6 111.0(3)
C8 C7 C6 107.7(3)
C9 C8 C7 109.6(3)
C8 C9 C10 109.8(3)
C8 C9 C13 108.4(3)
C10 C9 C13 108.1(3)
C9 C10 C11 108.7(3)
C6 C11 C10 109.6(3)
C6 C12 C13 109.6(3)
C12 C13 C9 108.5(3)
O3 C14 O4 122.1(3)
O3 C14 C7 124.8(3)
O4 C14 C7 113.0(3)
C25 O21 C21 120.3(3)
C25 N21 C26 130.7(3)
O21 C21 C23 110.5(3)
O21 C21 C24 109.9(3)
C23 C21 C24 113.0(4)
O21 C21 C22 101.9(3)
C23 C21 C22 110.6(4)
C24 C21 C22 110.3(4)
O22 C25 O21 124.9(3)
O22 C25 N21 122.1(3)
O21 C25 N21 113.0(3)
N21 C26 C31 113.0(3)
N21 C26 C32 106.7(3)
C31 C26 C32 108.1(3)
N21 C26 C27 112.2(3)
C31 C26 C27 107.7(3)
C32 C26 C27 109.0(3)
C34 C27 C28 112.3(3)
C34 C27 C26 110.7(3)
C28 C27 C26 107.7(3)
C29 C28 C27 110.0(3)
C28 C29 C33 108.9(3)
C28 C29 C30 108.3(3)
C33 C29 C30 109.6(3)
C29 C30 C31 108.9(3)
C26 C31 C30 109.5(3)
C26 C32 C33 110.6(3)
C29 C33 C32 108.1(3)
O23 C34 O24 123.3(4)
O23 C34 C27 124.0(3)
O24 C34 C27 112.6(3)

loop_
_geom_bond_atom_site_label_1
_geom_bond_atom_site_label_2
_geom_bond_distance
O1 C5 1.329(4)
O1 C1 1.478(4)
O2 C5 1.240(4)
O3 C14 1.225(4)
O4 C14 1.328(4)
N1 C5 1.342(5)
N1 C6 1.458(4)
C1 C4 1.501(5)
C1 C3 1.515(5)
C1 C2 1.519(5)
C6 C11 1.532(5)
C6 C12 1.534(5)
C6 C7 1.559(5)
C7 C14 1.493(5)
C7 C8 1.544(5)
C8 C9 1.518(5)
C9 C10 1.527(6)
C9 C13 1.537(5)
C10 C11 1.536(5)
C12 C13 1.536(5)
O21 C25 1.333(4)
O21 C21 1.479(4)
O22 C25 1.223(4)
O23 C34 1.219(4)
O24 C34 1.322(4)
N21 C25 1.339(5)
N21 C26 1.463(4)
C21 C23 1.505(6)
C21 C24 1.507(6)
C21 C22 1.517(6)
C26 C31 1.518(5)
C26 C32 1.521(5)
C26 C27 1.559(5)
C27 C34 1.499(5)
C27 C28 1.547(5)
C28 C29 1.512(5)
C29 C33 1.523(5)
C29 C30 1.528(5)
C30 C31 1.540(5)
C32 C33 1.540(5)
